data_1534641
loop_
_publ_author_name
'Golic, L.'
'Kaucic, V.'
'Trontelj, Z.'

_publ_section_title
;
 The crystal structure of chlorodiaquatin(II)trichlorostannate(II)
 monohydrate, (Sn Cl (H2 O)) (Sn Cl3) H2 O
;
_journal_name_full
;
Documenta Chemica Yugoslavica. Vestnik Slovenskega Kemijskega Drustva
;
_journal_page_first 4425
_journal_page_last 4434
_journal_volume 26
_journal_year 1979
_chemical_formula_sum 'Cl4 H6 O3 Sn2'
_chemical_name_systematic '(Sn Cl (H2 O)2) (Sn Cl3) (H2 O)'
_space_group_IT_number 14
_symmetry_space_group_name_Hall '-P 2ybc'
_symmetry_space_group_name_H-M 'P 1 21/c 1'
_cell_angle_alpha 90
_cell_angle_beta 97.28
_cell_angle_gamma 90
_cell_formula_units_Z 4
_cell_length_a 15.594
_cell_length_b 8.085
_cell_length_c 7.57
_cell_volume 946.713
_citation_journal_id_ASTM VSKDAA
_cod_data_source_file Golic_VSKDAA_1979_467.cif
_cod_data_source_block H6Cl4O3Sn2
_cod_original_cell_volume 946.7129
_cod_original_formula_sum 'H6 Cl4 O3 Sn2'
_cod_database_code 1534641

loop_
_symmetry_equiv_pos_as_xyz
x,y,z
-x,y+1/2,-z+1/2
-x,-y,-z
x,-y-1/2,z-1/2

loop_
_atom_site_label
_atom_site_type_symbol
_atom_site_fract_x
_atom_site_fract_y
_atom_site_fract_z
_atom_site_occupancy
_atom_site_U_iso_or_equiv
O1 O-2 0.23 0.6216 0.1201 1 0.0
Sn2 Sn+2 0.2198 0.3997 0.3098 1 0.0
O2 O-2 0.1093 0.5767 0.3763 1 0.0
O3 O-2 0.0636 0.8822 0.2211 1 0.0
Cl2 Cl-1 0.2657 -0.0159 0.2447 1 0.0
Cl1 Cl-1 0.3797 0.3043 0.1032 1 0.0
Cl4 Cl-1 0.1102 0.3082 0.0434 1 0.0
Sn1 Sn+2 0.4344 0.0293 0.2466 1 0.0
Cl3 Cl-1 0.4092 -0.1436 -0.0433 1 0.0
